data_2229648
loop_
_publ_author_name
'Betz, Richard'
'Gerber, Thomas'

_publ_section_title
;
 2-(Trifluoromethyl)benzoic acid
;
_journal_coeditor_code FL2339
_journal_issue 4
_journal_name_full 'Acta Crystallographica Section E'
_journal_page_first o907
_journal_paper_doi 10.1107/S1600536811009597
_journal_volume 67
_journal_year 2011
_chemical_formula_iupac 'C8 H5 F3 O2'
_chemical_formula_moiety 'C8 H5 F3 O2'
_chemical_formula_sum 'C8 H5 F3 O2'
_chemical_formula_weight 190.12
_chemical_name_common '2-(Trifluoromethyl)benzoic acid'
_chemical_name_systematic
;
2-(Trifluoromethyl)benzoic acid
;
_space_group_IT_number 14
_symmetry_cell_setting monoclinic
_symmetry_space_group_name_Hall '-P 2ybc'
_symmetry_space_group_name_H-M 'P 1 21/c 1'
_atom_sites_solution_hydrogens geom
_atom_sites_solution_primary direct
_atom_sites_solution_secondary difmap
_audit_creation_method SHELXL-97
_cell_angle_alpha 90.00
_cell_angle_beta 109.544(4)
_cell_angle_gamma 90.00
_cell_formula_units_Z 4
_cell_length_a 4.8816(3)
_cell_length_b 20.6948(14)
_cell_length_c 7.9697(5)
_cell_measurement_reflns_used 4165
_cell_measurement_temperature 200(2)
_cell_measurement_theta_max 28.27
_cell_measurement_theta_min 2.71
_cell_volume 758.74(9)
_computing_cell_refinement 'SAINT (Bruker, 2010)'
_computing_data_collection 'APEX2 (Bruker, 2010)'
_computing_data_reduction 'SAINT (Bruker, 2010)'
_computing_molecular_graphics 'ORTEP-3 (Farrugia, 1997) and Mercury (Macrae <i>et al.</i>, 2006)'
_computing_publication_material 'SHELXL97 (Sheldrick, 2008) and PLATON (Spek, 2009)'
_computing_structure_refinement 'SHELXL97 (Sheldrick, 2008)'
_computing_structure_solution 'SHELXS97 (Sheldrick, 2008)'
_diffrn_ambient_temperature 200(2)
_diffrn_measured_fraction_theta_full 0.994
_diffrn_measured_fraction_theta_max 0.994
_diffrn_measurement_device_type 'Bruker APEXII CCD'
_diffrn_measurement_method '\f and \w'
_diffrn_radiation_monochromator graphite
_diffrn_radiation_source 'fine-focus sealed tube'
_diffrn_radiation_type MoK\a
_diffrn_radiation_wavelength 0.71073
_diffrn_reflns_av_R_equivalents 0.0480
_diffrn_reflns_av_sigmaI/netI 0.0266
_diffrn_reflns_limit_h_max 6
_diffrn_reflns_limit_h_min -6
_diffrn_reflns_limit_k_max 27
_diffrn_reflns_limit_k_min -27
_diffrn_reflns_limit_l_max 10
_diffrn_reflns_limit_l_min -10
_diffrn_reflns_number 7115
_diffrn_reflns_theta_full 28.32
_diffrn_reflns_theta_max 28.32
_diffrn_reflns_theta_min 3.35
_exptl_absorpt_coefficient_mu 0.166
_exptl_absorpt_correction_type none
_exptl_crystal_colour colourless
_exptl_crystal_density_diffrn 1.664
_exptl_crystal_density_method 'not measured'
_exptl_crystal_description platelet
_exptl_crystal_F_000 384
_exptl_crystal_size_max 0.502
_exptl_crystal_size_mid 0.496
_exptl_crystal_size_min 0.090
_refine_diff_density_max 0.298
_refine_diff_density_min -0.326
_refine_ls_extinction_method none
_refine_ls_goodness_of_fit_ref 1.060
_refine_ls_hydrogen_treatment constr
_refine_ls_matrix_type full
_refine_ls_number_parameters 119
_refine_ls_number_reflns 1889
_refine_ls_number_restraints 0
_refine_ls_restrained_S_all 1.060
_refine_ls_R_factor_all 0.0600
_refine_ls_R_factor_gt 0.0485
_refine_ls_shift/su_max 0.000
_refine_ls_shift/su_mean 0.000
_refine_ls_structure_factor_coef Fsqd
_refine_ls_weighting_details 'calc w=1/[\s^2^(Fo^2^)+(0.0324P)^2^+0.6800P] where P=(Fo^2^+2Fc^2^)/3'
_refine_ls_weighting_scheme calc
_refine_ls_wR_factor_gt 0.1062
_refine_ls_wR_factor_ref 0.1131
_reflns_number_gt 1548
_reflns_number_total 1889
_reflns_threshold_expression I>2\s(I)
_cod_data_source_file fl2339.cif
_cod_data_source_block I
_cod_original_cell_volume 758.74(8)
_cod_original_sg_symbol_H-M 'P 21/c'
_cod_database_code 2229648
_cod_database_fobs_code 2229648

loop_
_symmetry_equiv_pos_as_xyz
'x, y, z'
'-x, y+1/2, -z+1/2'
'-x, -y, -z'
'x, -y-1/2, z-1/2'

loop_
_atom_site_type_symbol
_atom_site_label
_atom_site_fract_x
_atom_site_fract_y
_atom_site_fract_z
_atom_site_U_iso_or_equiv
_atom_site_adp_type
_atom_site_calc_flag
_atom_site_refinement_flags
_atom_site_occupancy
_atom_site_disorder_assembly
_atom_site_disorder_group
F F1 0.8290(3) 0.22541(7) 0.5490(2) 0.0602(5) Uani d . 1 . .
F F2 1.2257(3) 0.17857(6) 0.56593(18) 0.0453(3) Uani d . 1 . .
F F3 0.9086(3) 0.12968(7) 0.65393(16) 0.0455(3) Uani d . 1 . .
O O1 1.2631(3) 0.01372(7) 0.27504(18) 0.0366(3) Uani d . 1 . .
H H1 1.4044 -0.0080 0.3397 0.055 Uiso calc R 1 . .
O O2 1.2658(3) 0.05058(7) 0.53681(17) 0.0368(3) Uani d . 1 . .
C C1 1.1610(4) 0.04997(8) 0.3755(2) 0.0262(4) Uani d . 1 . .
C C2 0.9025(4) 0.08893(8) 0.2720(2) 0.0252(3) Uani d . 1 . .
C C3 0.7956(4) 0.14205(8) 0.3418(2) 0.0264(4) Uani d . 1 . .
C C4 0.5485(4) 0.17387(9) 0.2361(3) 0.0324(4) Uani d . 1 . .
H H4 0.4766 0.2097 0.2833 0.039 Uiso calc R 1 . .
C C5 0.4046(5) 0.15424(10) 0.0626(3) 0.0366(4) Uani d . 1 . .
H H5 0.2336 0.1761 -0.0078 0.044 Uiso calc R 1 . .
C C6 0.5102(5) 0.10294(11) -0.0075(3) 0.0381(5) Uani d . 1 . .
H H6 0.4137 0.0897 -0.1268 0.046 Uiso calc R 1 . .
C C7 0.7571(4) 0.07086(10) 0.0963(2) 0.0329(4) Uani d . 1 . .
H H7 0.8292 0.0357 0.0467 0.040 Uiso calc R 1 . .
C C8 0.9405(4) 0.16805(9) 0.5273(3) 0.0334(4) Uani d . 1 . .

loop_
_atom_site_aniso_label
_atom_site_aniso_U_11
_atom_site_aniso_U_22
_atom_site_aniso_U_33
_atom_site_aniso_U_12
_atom_site_aniso_U_13
_atom_site_aniso_U_23
F1 0.0651(10) 0.0483(8) 0.0547(8) 0.0222(7) 0.0035(7) -0.0228(7)
F2 0.0332(7) 0.0462(7) 0.0510(7) -0.0084(5) 0.0069(6) -0.0134(6)
F3 0.0422(7) 0.0658(9) 0.0285(6) 0.0038(6) 0.0119(5) -0.0006(6)
O1 0.0363(8) 0.0448(8) 0.0270(6) 0.0172(6) 0.0084(6) -0.0008(6)
O2 0.0342(8) 0.0455(8) 0.0255(6) 0.0146(6) 0.0034(5) -0.0036(6)
C1 0.0231(8) 0.0258(8) 0.0293(8) 0.0008(6) 0.0083(7) -0.0006(7)
C2 0.0227(8) 0.0275(8) 0.0254(8) 0.0014(6) 0.0081(6) 0.0015(7)
C3 0.0264(9) 0.0269(8) 0.0269(8) 0.0000(7) 0.0101(7) 0.0009(7)
C4 0.0331(10) 0.0297(9) 0.0352(9) 0.0070(7) 0.0126(8) 0.0039(8)
C5 0.0328(10) 0.0389(10) 0.0342(10) 0.0091(8) 0.0062(8) 0.0081(8)
C6 0.0358(11) 0.0469(11) 0.0266(9) 0.0061(9) 0.0036(8) -0.0002(8)
C7 0.0331(10) 0.0372(10) 0.0270(9) 0.0062(8) 0.0080(7) -0.0023(7)
C8 0.0300(10) 0.0343(10) 0.0341(10) 0.0052(8) 0.0084(8) -0.0065(8)

loop_
_atom_type_symbol
_atom_type_description
_atom_type_scat_dispersion_real
_atom_type_scat_dispersion_imag
_atom_type_scat_source
C C 0.0033 0.0016 'International Tables Vol C Tables 4.2.6.8 and 6.1.1.4'
H H 0.0000 0.0000 'International Tables Vol C Tables 4.2.6.8 and 6.1.1.4'
F F 0.0171 0.0103 'International Tables Vol C Tables 4.2.6.8 and 6.1.1.4'
O O 0.0106 0.0060 'International Tables Vol C Tables 4.2.6.8 and 6.1.1.4'

loop_
_geom_angle_atom_site_label_1
_geom_angle_atom_site_label_2
_geom_angle_atom_site_label_3
_geom_angle_site_symmetry_1
_geom_angle_site_symmetry_3
_geom_angle
_geom_angle_publ_flag
C1 O1 H1 . . 109.5 ?
O2 C1 O1 . . 122.74(16) ?
O2 C1 C2 . . 123.96(16) ?
O1 C1 C2 . . 113.29(15) ?
C7 C2 C3 . . 118.36(16) ?
C7 C2 C1 . . 117.59(16) ?
C3 C2 C1 . . 124.05(16) ?
C4 C3 C2 . . 119.55(17) ?
C4 C3 C8 . . 117.00(16) ?
C2 C3 C8 . . 123.43(16) ?
C3 C4 C5 . . 121.01(18) ?
C3 C4 H4 . . 119.5 ?
C5 C4 H4 . . 119.5 ?
C6 C5 C4 . . 119.79(18) ?
C6 C5 H5 . . 120.1 ?
C4 C5 H5 . . 120.1 ?
C5 C6 C7 . . 119.81(19) ?
C5 C6 H6 . . 120.1 ?
C7 C6 H6 . . 120.1 ?
C6 C7 C2 . . 121.46(18) ?
C6 C7 H7 . . 119.3 ?
C2 C7 H7 . . 119.3 ?
F3 C8 F2 . . 107.39(16) ?
F3 C8 F1 . . 105.94(17) ?
F2 C8 F1 . . 105.20(16) ?
F3 C8 C3 . . 113.20(16) ?
F2 C8 C3 . . 113.19(16) ?
F1 C8 C3 . . 111.35(16) ?

loop_
_geom_bond_atom_site_label_1
_geom_bond_atom_site_label_2
_geom_bond_site_symmetry_2
_geom_bond_distance
_geom_bond_publ_flag
F1 C8 . 1.341(2) ?
F2 C8 . 1.339(2) ?
F3 C8 . 1.333(2) ?
O1 C1 . 1.311(2) ?
O1 H1 . 0.8400 ?
O2 C1 . 1.214(2) ?
C1 C2 . 1.492(2) ?
C2 C7 . 1.393(2) ?
C2 C3 . 1.409(2) ?
C3 C4 . 1.385(3) ?
C3 C8 . 1.509(3) ?
C4 C5 . 1.386(3) ?
C4 H4 . 0.9500 ?
C5 C6 . 1.378(3) ?
C5 H5 . 0.9500 ?
C6 C7 . 1.382(3) ?
C6 H6 . 0.9500 ?
C7 H7 . 0.9500 ?

loop_
_geom_hbond_atom_site_label_D
_geom_hbond_atom_site_label_H
_geom_hbond_atom_site_label_A
_geom_hbond_site_symmetry_A
_geom_hbond_distance_DH
_geom_hbond_distance_HA
_geom_hbond_distance_DA
_geom_hbond_angle_DHA
O1 H1 O2 3_856 0.84 1.81 2.6459(19) 173.0
C6 H6 O2 1_454 0.95 2.66 3.590(3) 167
C6 H6 F3 1_454 0.95 2.63 3.303(3) 128
C7 H7 O1 3_755 0.95 2.66 3.411(2) 137
C8 F1 Cg 4_555 1.341(2) 3.4803(17) 4.806(2) 169.96(13)

loop_
_geom_torsion_atom_site_label_1
_geom_torsion_atom_site_label_2
_geom_torsion_atom_site_label_3
_geom_torsion_atom_site_label_4
_geom_torsion_site_symmetry_1
_geom_torsion_site_symmetry_2
_geom_torsion_site_symmetry_3
_geom_torsion_site_symmetry_4
_geom_torsion
_geom_torsion_publ_flag
O2 C1 C2 C7 . . . . -162.52(18) ?
O1 C1 C2 C7 . . . . 16.4(2) ?
O2 C1 C2 C3 . . . . 16.7(3) ?
O1 C1 C2 C3 . . . . -164.37(17) ?
C7 C2 C3 C4 . . . . 1.1(3) ?
C1 C2 C3 C4 . . . . -178.06(17) ?
C7 C2 C3 C8 . . . . -177.38(18) ?
C1 C2 C3 C8 . . . . 3.4(3) ?
C2 C3 C4 C5 . . . . 0.0(3) ?
C8 C3 C4 C5 . . . . 178.62(18) ?
C3 C4 C5 C6 . . . . -1.0(3) ?
C4 C5 C6 C7 . . . . 0.8(3) ?
C5 C6 C7 C2 . . . . 0.4(3) ?
C3 C2 C7 C6 . . . . -1.3(3) ?
C1 C2 C7 C6 . . . . 177.90(19) ?
C4 C3 C8 F3 . . . . 108.95(19) ?
C2 C3 C8 F3 . . . . -72.5(2) ?
C4 C3 C8 F2 . . . . -128.55(19) ?
C2 C3 C8 F2 . . . . 50.0(2) ?
C4 C3 C8 F1 . . . . -10.3(3) ?
C2 C3 C8 F1 . . . . 168.25(18) ?

loop_
_cod_related_entry_id
_cod_related_entry_database
_cod_related_entry_code
1 ChemSpider 9515
